data_7057066
loop_
_publ_author_name
'Nechipadappu, Sunil Kumar'
'Ramachandran, Jeeshma'
'Shivalingegowda, Naveen'
'Lokanath, Neratur Krishnappagowda'
'Trivedi, Darshak R.'

_publ_section_title
;
 Synthesis of cocrystals/salts of flucytosine: Structure and stability
;
_journal_issue 7
_journal_name_full 'New Journal of Chemistry'
_journal_page_first 5433
_journal_paper_doi 10.1039/C7NJ04400C
_journal_volume 42
_journal_year 2018
_chemical_formula_sum 'C61 H70 Ag3 Cl3 N14 O13'
_chemical_formula_weight 1637.27
_space_group_IT_number 167
_space_group_name_Hall '-P 3* 2n'
_space_group_name_H-M_alt 'R -3 c :R'
_symmetry_cell_setting trigonal
_symmetry_space_group_name_Hall '-P 3* 2n'
_symmetry_space_group_name_H-M 'R -3 c :R'
_atom_sites_solution_hydrogens geom
_atom_sites_solution_primary direct
_atom_sites_solution_secondary difmap
_audit_block_doi 10.5517/cc55mzx
_audit_creation_method SHELXL
_audit_update_record
;
2000-12-09 deposited with the CCDC.
2018-02-23 downloaded from the CCDC.
;
_cell_angle_alpha 44.76(2)
_cell_angle_beta 44.76(2)
_cell_angle_gamma 44.76(2)
_cell_formula_units_Z 4
_cell_length_a 24.386(3)
_cell_length_b 24.386(3)
_cell_length_c 24.386(3)
_cell_measurement_reflns_used 195
_cell_measurement_temperature 293(2)
_cell_volume 6541(3)
_computing_data_collection BIOTEX
_computing_structure_refinement 'SHELXL-93 (Sheldrick, 1993)'
_computing_structure_solution 'SHELXS-86 (Sheldrick, 1990)'
_diffrn_ambient_temperature 293(2)
_diffrn_measurement_device 'Rigaku RAXIS II IP'
_diffrn_radiation_monochromator graphite
_diffrn_radiation_source 'fine-focus sealed tube'
_diffrn_radiation_type MoK\a
_diffrn_radiation_wavelength 0.71073
_diffrn_reflns_av_R_equivalents 0.0547
_diffrn_reflns_av_sigmaI/netI 0.0508
_diffrn_reflns_limit_h_max 29
_diffrn_reflns_limit_h_min 0
_diffrn_reflns_limit_k_max 29
_diffrn_reflns_limit_k_min -20
_diffrn_reflns_limit_l_max 29
_diffrn_reflns_limit_l_min -20
_diffrn_reflns_number 16117
_diffrn_reflns_theta_max 25.65
_diffrn_reflns_theta_min 1.41
_exptl_absorpt_coefficient_mu 1.086
_exptl_absorpt_correction_T_max 1.095
_exptl_absorpt_correction_T_min 0.914
_exptl_absorpt_correction_type ABSCOR
_exptl_crystal_colour Colorless
_exptl_crystal_density_diffrn 1.663
_exptl_crystal_description Block
_exptl_crystal_F_000 3320
_exptl_crystal_size_max 0.22
_exptl_crystal_size_mid 0.20
_exptl_crystal_size_min 0.18
_refine_diff_density_max 0.971
_refine_diff_density_min -1.075
_refine_diff_density_rms 0.133
_refine_ls_extinction_coef 0.0019(2)
_refine_ls_extinction_expression Fc^*^=kFc[1+0.001xFc^2^\l^3^/sin(2\q)]^-1/4^
_refine_ls_extinction_method SHELXL
_refine_ls_goodness_of_fit_all 1.207
_refine_ls_goodness_of_fit_obs 1.218
_refine_ls_matrix_type full
_refine_ls_number_parameters 278
_refine_ls_number_reflns 3771
_refine_ls_number_restraints 12
_refine_ls_restrained_S_all 1.278
_refine_ls_restrained_S_obs 1.223
_refine_ls_R_factor_all 0.1002
_refine_ls_R_factor_obs 0.0773
_refine_ls_shift/esd_max -0.009
_refine_ls_shift/esd_mean 0.000
_refine_ls_structure_factor_coef Fsqd
_refine_ls_weighting_details 'w=1/[\s^2^(Fo^2^)+(0.1279P)^2^+5.1535P] where P=(Fo^2^+2Fc^2^)/3'
_refine_ls_weighting_scheme calc
_refine_ls_wR_factor_all 0.2383
_refine_ls_wR_factor_obs 0.2122
_reflns_number_observed 3259
_reflns_number_total 3777
_reflns_observed_criterion >2sigma(I)
_cod_data_source_file c7nj04400c2.cif
_cod_data_source_block Compound3
_cod_depositor_comments
;
The following automatic conversions were performed:

'_symmetry_cell_setting' value 'Trigonal' changed to 'trigonal'
according to
/home/data/users/saulius/crontab/automatic-downloads/rss-feeds/RSC/lib/dictionaries/cif_core.dic
dictionary named 'cif_core.dic' version 2.4.2 from 2011-04-26.

'_refine_ls_weighting_scheme' value 'calc
w=1/[\s^2^(Fo^2^)+(0.1279P)^2^+5.1535P] where P=(Fo^2^+2Fc^2^)/3' was
changed to 'calc'. A new data item '_refine_ls_weighting_details' was
created with the value set to
'w=1/[\s^2^(Fo^2^)+(0.1279P)^2^+5.1535P] where P=(Fo^2^+2Fc^2^)/3'.

Automatic conversion script
Id: cif_fix_values 4973 2017-02-22 13:04:09Z antanas 

 Adding full bibliography for 7057066--7057070.cif.
;
_cod_original_cell_volume 6541.0(14)
_cod_original_sg_symbol_H-M R-3c(#167)
_cod_database_code 7057066

loop_
_symmetry_equiv_pos_as_xyz
'x, y, z'
'z, x, y'
'y, z, x'
'-y+1/2, -x+1/2, -z+1/2'
'-x+1/2, -z+1/2, -y+1/2'
'-z+1/2, -y+1/2, -x+1/2'
'-x, -y, -z'
'-z, -x, -y'
'-y, -z, -x'
'y-1/2, x-1/2, z-1/2'
'x-1/2, z-1/2, y-1/2'
'z-1/2, y-1/2, x-1/2'

loop_
_atom_site_aniso_label
_atom_site_aniso_U_11
_atom_site_aniso_U_22
_atom_site_aniso_U_33
_atom_site_aniso_U_23
_atom_site_aniso_U_13
_atom_site_aniso_U_12
Ag1 0.07613(9) 0.07971(9) 0.06064(8) -0.03286(6) -0.02432(7) -0.03417(8)
N1 0.0666(4) 0.0666(4) 0.0666(4) -0.0288(3) -0.0288(3) -0.0288(3)
N2 0.0639(8) 0.0654(8) 0.0614(9) -0.0276(6) -0.0227(7) -0.0286(7)
N3 0.0617(7) 0.0775(9) 0.0550(8) -0.0239(7) -0.0260(6) -0.0299(7)
N4 0.0546(4) 0.0546(4) 0.0546(4) -0.0223(3) -0.0223(3) -0.0223(3)
N5 0.0662(7) 0.0666(8) 0.0685(8) -0.0300(6) -0.0323(6) -0.0233(7)
N6 0.0618(7) 0.0625(7) 0.0602(7) -0.0336(5) -0.0223(6) -0.0224(7)
C1 0.0747(10) 0.0665(10) 0.0679(10) -0.0292(7) -0.0330(8) -0.0273(9)
C2 0.0522(9) 0.0717(10) 0.0603(10) -0.0327(8) -0.0181(8) -0.0248(9)
C3 0.0563(9) 0.0729(12) 0.0622(11) -0.0246(9) -0.0241(9) -0.0269(9)
C4 0.0697(13) 0.079(2) 0.071(2) -0.0215(13) -0.0299(12) -0.0278(13)
C5 0.103(2) 0.070(2) 0.086(2) -0.015(2) -0.048(2) -0.029(2)
C6 0.084(2) 0.0784(13) 0.108(2) -0.0508(12) -0.018(2) -0.0339(13)
C7 0.0693(13) 0.0667(12) 0.0766(14) -0.0364(10) -0.0233(11) -0.0220(11)
C8 0.0534(9) 0.0687(11) 0.0667(12) -0.0309(8) -0.0172(9) -0.0267(9)
C9 0.0759(10) 0.0932(12) 0.0611(10) -0.0313(9) -0.0264(9) -0.0398(10)
C10 0.0756(14) 0.146(2) 0.0837(14) -0.0688(11) -0.0161(12) -0.0431(14)
C11 0.0601(9) 0.0590(10) 0.0723(11) -0.0296(8) -0.0294(8) -0.0197(9)
C12 0.0606(10) 0.0527(9) 0.0523(9) -0.0265(7) -0.0216(8) -0.0176(9)
C13 0.0617(9) 0.0648(10) 0.0565(10) -0.0243(7) -0.0261(8) -0.0245(9)
C14 0.0782(12) 0.1050(14) 0.0626(11) -0.0383(9) -0.0230(10) -0.0409(11)
C15 0.0739(12) 0.1056(15) 0.0721(14) -0.0378(11) -0.0183(11) -0.0465(12)
C16 0.0705(10) 0.0803(12) 0.0835(13) -0.0362(9) -0.0331(9) -0.0293(10)
C17 0.0696(9) 0.0710(10) 0.0736(11) -0.0318(8) -0.0331(8) -0.0266(9)
C18 0.0575(9) 0.0595(9) 0.0632(10) -0.0328(7) -0.0239(8) -0.0174(8)
C19 0.0923(11) 0.1000(11) 0.0714(10) -0.0444(8) -0.0252(9) -0.0471(10)
C20 0.127(2) 0.0976(13) 0.1039(15) -0.0502(10) -0.0411(13) -0.0523(13)
Cl1 0.1049(5) 0.1147(7) 0.1049(5) -0.0558(3) -0.0056(8) -0.0558(3)
Cl2 0.1399(4) 0.1399(4) 0.2264(7) -0.1157(3) -0.1157(3) 0.0031(6)
O1W 0.0943(4) 0.0943(4) 0.0943(4) -0.0432(2) -0.0432(2) -0.0432(2)

loop_
_atom_site_label
_atom_site_type_symbol
_atom_site_fract_x
_atom_site_fract_y
_atom_site_fract_z
_atom_site_U_iso_or_equiv
_atom_site_thermal_displace_type
_atom_site_occupancy
_atom_site_calc_flag
_atom_site_refinement_flags
_atom_site_disorder_group
Ag1 Ag -0.250582(14) -0.057549(14) 0.852219(14) 0.07047(10) Uani 1 d . .
N1 N -0.19168(8) -0.19168(8) 0.80832(8) 0.0629(11) Uani 1 d S .
N2 N -0.24596(13) -0.00908(14) 0.73723(15) 0.0640(9) Uani 1 d . .
N3 N -0.24362(13) 0.0202(2) 0.62618(15) 0.0656(9) Uani 1 d . .
N4 N -0.10800(8) -0.10800(8) 0.89200(8) 0.0560(11) Uani 1 d S .
N5 N -0.30591(13) -0.06322(15) 1.06434(15) 0.0648(9) Uani 1 d . .
N6 N -0.29534(13) -0.06438(13) 0.96786(14) 0.0595(8) Uani 1 d . .
C1 C -0.1826(2) -0.1360(2) 0.7190(2) 0.0666(11) Uani 1 d . .
H1A H -0.2066(2) -0.1464(2) 0.7096(2) 0.080 Uiso 1 calc R .
H1B H -0.1223(2) -0.1514(2) 0.6808(2) 0.080 Uiso 1 calc R .
C2 C -0.2261(2) -0.0421(2) 0.6969(2) 0.0625(11) Uani 1 d . .
C3 C -0.2766(2) 0.0978(2) 0.6207(2) 0.0684(13) Uani 1 d . .
C4 C -0.3040(2) 0.1824(2) 0.5603(3) 0.087(2) Uani 1 d . .
H4 H -0.3042(2) 0.1950(2) 0.5144(3) 0.105 Uiso 1 calc R .
C5 C -0.3304(3) 0.2451(3) 0.5746(3) 0.105(2) Uani 1 d . .
H5 H -0.3482(3) 0.3019(3) 0.5363(3) 0.126 Uiso 1 calc R .
C6 C -0.3315(2) 0.2275(2) 0.6421(3) 0.100(2) Uani 1 d . .
H6 H -0.3506(2) 0.2732(2) 0.6477(3) 0.121 Uiso 1 calc R .
C7 C -0.3059(2) 0.1454(2) 0.7033(2) 0.0785(14) Uani 1 d . .
H7 H -0.3064(2) 0.1341(2) 0.7489(2) 0.094 Uiso 1 calc R .
C8 C -0.2788(2) 0.0803(2) 0.6896(2) 0.0671(12) Uani 1 d . .
C9 C -0.2241(2) 0.0088(2) 0.5615(2) 0.0747(12) Uani 1 d . .
H9A H -0.2235(2) -0.0454(2) 0.5877(2) 0.090 Uiso 1 calc R .
H9B H -0.2688(2) 0.0541(2) 0.5408(2) 0.090 Uiso 1 calc R .
C10 C -0.1420(2) 0.0102(3) 0.4897(2) 0.100(2) Uani 1 d . .
H10A H -0.1315(2) 0.0026(3) 0.4489(2) 0.150 Uiso 1 calc R .
H10B H -0.0975(2) -0.0352(3) 0.5098(2) 0.150 Uiso 1 calc R .
H10C H -0.1427(2) 0.0642(3) 0.4629(2) 0.150 Uiso 1 calc R .
C11 C -0.1832(2) -0.0379(2) 0.9196(2) 0.0648(11) Uani 1 d . .
H11A H -0.1936(2) 0.0151(2) 0.8703(2) 0.078 Uiso 1 calc R .
H11B H -0.1720(2) -0.0306(2) 0.9447(2) 0.078 Uiso 1 calc R .
C12 C -0.2599(2) -0.0562(2) 0.9830(2) 0.0588(11) Uani 1 d . .
C13 C -0.3758(2) -0.0746(2) 1.1018(2) 0.0622(11) Uani 1 d . .
C14 C -0.4437(2) -0.0813(2) 1.1791(2) 0.0817(14) Uani 1 d . .
H14 H -0.4488(2) -0.0810(2) 1.2205(2) 0.098 Uiso 1 calc R .
C15 C -0.5057(2) -0.0887(2) 1.1944(2) 0.0859(15) Uani 1 d . .
H15 H -0.5533(2) -0.0930(2) 1.2467(2) 0.103 Uiso 1 calc R .
C16 C -0.4969(2) -0.0896(2) 1.1324(2) 0.0765(13) Uani 1 d . .
H16 H -0.5386(2) -0.0952(2) 1.1441(2) 0.092 Uiso 1 calc R .
C17 C -0.4297(2) -0.0827(2) 1.0557(2) 0.0685(11) Uani 1 d . .
H17 H -0.4255(2) -0.0824(2) 1.0145(2) 0.082 Uiso 1 calc R .
C18 C -0.3666(2) -0.0760(2) 1.0388(2) 0.0608(10) Uani 1 d . .
C19 C -0.2858(2) -0.0588(2) 1.1046(2) 0.0795(11) Uani 1 d . .
H19A H -0.2242(2) -0.0830(2) 1.0827(2) 0.095 Uiso 1 calc R .
H19B H -0.3080(2) -0.0926(2) 1.1658(2) 0.095 Uiso 1 calc R .
C20 C -0.3230(2) 0.0301(2) 1.0880(2) 0.101(2) Uani 1 d . .
H20A H -0.3087(2) 0.0309(2) 1.1153(2) 0.152 Uiso 1 calc R .
H20B H -0.3841(2) 0.0538(2) 1.1105(2) 0.152 Uiso 1 calc R .
H20C H -0.3005(2) 0.0634(2) 1.0274(2) 0.152 Uiso 1 calc R .
Cl1 Cl -0.31479(11) 0.2500 0.81479(11) 0.1285(10) Uani 1 d S .
O11 O -0.2685(3) 0.1980(3) 0.7768(4) 0.209(3) Uiso 1 d . .
O12 O -0.3323(4) 0.2069(5) 0.9010(5) 0.292(4) Uiso 1 d . .
Cl2 Cl -0.60616(12) 0.10616(12) 1.2500 0.1478(7) Uani 1 d SD .
O21 O -0.6271(2) 0.0597(2) 1.2566(3) 0.172(3) Uiso 0.70 d PD .
O22 O -0.6543(3) 0.1962(3) 1.2072(4) 0.205(4) Uiso 0.70 d PD .
O23 O -0.5184(3) 0.0924(6) 1.1870(5) 0.174(7) Uiso 0.30 d PD .
O24 O -0.6158(4) 0.0827(5) 1.3268(3) 0.183(7) Uiso 0.30 d PD .
O1W O 0.03591(7) 0.03591(7) 0.03591(7) 0.0805(10) Uani 1 d SD .
C1W C 0.0841(13) 0.0340(10) -0.0459(7) 0.098(9) Uiso 0.17 d PD 1
C1W' C 0.0724(7) 0.0961(7) -0.0201(12) 0.083(7) Uiso 0.17 d PD 2

loop_
_atom_type_symbol
_atom_type_description
_atom_type_scat_dispersion_real
_atom_type_scat_dispersion_imag
_atom_type_scat_source
C C 0.0033 0.0016 'International Tables Vol C Tables 4.2.6.8 and 6.1.1.4'
H H 0.0000 0.0000 'International Tables Vol C Tables 4.2.6.8 and 6.1.1.4'
N N 0.0061 0.0033 'International Tables Vol C Tables 4.2.6.8 and 6.1.1.4'
O O 0.0106 0.0060 'International Tables Vol C Tables 4.2.6.8 and 6.1.1.4'
Cl Cl 0.1484 0.1585 'International Tables Vol C Tables 4.2.6.8 and 6.1.1.4'
Ag Ag -0.8971 1.1015 'International Tables Vol C Tables 4.2.6.8 and 6.1.1.4'

loop_
_citation_id
_citation_doi
_citation_year
1 10.1021/ic991140g 2000

loop_
_geom_angle_atom_site_label_1
_geom_angle_atom_site_label_2
_geom_angle_atom_site_label_3
_geom_angle
_geom_angle_site_symmetry_1
_geom_angle_site_symmetry_3
N2 Ag1 N6 158.99(8) . .
N2 Ag1 Ag1 121.00(7) . 2_456
N6 Ag1 Ag1 79.08(5) . 2_456
N2 Ag1 Ag1 77.11(5) . 3_546
N6 Ag1 Ag1 121.83(6) . 3_546
Ag1 Ag1 Ag1 60.0 2_456 3_546
C1 N1 C1 107.5(3) 2_456 3_546
C1 N1 C1 107.5(3) 2_456 .
C1 N1 C1 107.5(3) 3_546 .
C2 N2 C8 105.2(3) . .
C2 N2 Ag1 135.0(2) . .
C8 N2 Ag1 119.3(3) . .
C2 N3 C3 107.7(4) . .
C2 N3 C9 127.6(3) . .
C3 N3 C9 124.4(3) . .
C11 N4 C11 109.3(3) 3_546 2_456
C11 N4 C11 109.3(3) 3_546 .
C11 N4 C11 109.3(3) 2_456 .
C12 N5 C13 107.6(4) . .
C12 N5 C19 126.3(3) . .
C13 N5 C19 126.1(3) . .
C12 N6 C18 108.6(3) . .
C12 N6 Ag1 125.7(2) . .
C18 N6 Ag1 125.7(3) . .
N1 C1 C2 113.4(3) . .
N2 C2 N3 111.5(3) . .
N2 C2 C1 125.9(3) . .
N3 C2 C1 122.4(4) . .
N3 C3 C8 106.2(3) . .
N3 C3 C4 131.7(5) . .
C8 C3 C4 122.0(5) . .
C5 C4 C3 114.8(5) . .
C6 C5 C4 123.0(4) . .
C5 C6 C7 124.0(6) . .
C6 C7 C8 113.7(5) . .
C3 C8 N2 109.3(4) . .
C3 C8 C7 122.5(3) . .
N2 C8 C7 128.2(4) . .
C10 C9 N3 111.8(4) . .
N4 C11 C12 110.8(3) . .
N6 C12 N5 110.4(3) . .
N6 C12 C11 125.0(3) . .
N5 C12 C11 124.6(4) . .
C14 C13 N5 133.0(5) . .
C14 C13 C18 121.9(4) . .
N5 C13 C18 105.1(3) . .
C13 C14 C15 117.6(5) . .
C16 C15 C14 120.5(3) . .
C17 C16 C15 121.8(5) . .
C16 C17 C18 119.1(5) . .
N6 C18 C17 132.4(4) . .
N6 C18 C13 108.4(4) . .
C17 C18 C13 119.1(3) . .
N5 C19 C20 111.4(3) . .
O11 Cl1 O11 110.7(6) . 6
O11 Cl1 O12 114.4(4) . .
O11 Cl1 O12 112.0(6) 6 .
O11 Cl1 O12 112.0(6) . 6
O11 Cl1 O12 114.4(4) 6 6
O12 Cl1 O12 92.3(6) . 6
O24 Cl2 O24 169.5(5) 4_447 .
O24 Cl2 O21 63.8(4) 4_447 .
O24 Cl2 O21 114.3(4) . .
O24 Cl2 O21 114.3(4) 4_447 4_447
O24 Cl2 O21 63.8(4) . 4_447
O21 Cl2 O21 160.8(3) . 4_447
O24 Cl2 O23 61.4(7) 4_447 .
O24 Cl2 O23 111.1(6) . .
O21 Cl2 O23 105.8(6) . .
O21 Cl2 O23 60.7(7) 4_447 .
O24 Cl2 O23 111.1(6) 4_447 4_447
O24 Cl2 O23 61.4(7) . 4_447
O21 Cl2 O23 60.7(7) . 4_447
O21 Cl2 O23 105.8(6) 4_447 4_447
O23 Cl2 O23 98.7(7) . 4_447
O24 Cl2 O22 74.6(4) 4_447 .
O24 Cl2 O22 115.4(5) . .
O21 Cl2 O22 106.1(5) . .
O21 Cl2 O22 90.9(4) 4_447 .
O23 Cl2 O22 103.2(4) . .
O23 Cl2 O22 157.1(5) 4_447 .
O24 Cl2 O22 115.4(5) 4_447 4_447
O24 Cl2 O22 74.6(4) . 4_447
O21 Cl2 O22 90.9(4) . 4_447
O21 Cl2 O22 106.1(5) 4_447 4_447
O23 Cl2 O22 157.1(5) . 4_447
O23 Cl2 O22 103.2(4) 4_447 4_447
O22 Cl2 O22 56.1(4) . 4_447
Cl2 O21 O23 60.6(5) . 4_447
Cl2 O21 O24 57.1(4) . 4_447
O23 O21 O24 105.7(7) 4_447 4_447
O22 O22 Cl2 61.9(2) 4_447 .
O22 O22 O22 119.94(7) 4_447 6
Cl2 O22 O22 177.2(8) . 6
O22 O22 O24 101.5(6) 4_447 4_447
Cl2 O22 O24 51.0(3) . 4_447
O22 O22 O24 128.9(7) 6 4_447
O21 O23 Cl2 58.7(4) 4_447 .
O21 O23 O24 109.0(4) 4_447 4_447
Cl2 O23 O24 57.3(4) . 4_447
Cl2 O24 O23 61.3(5) . 4_447
Cl2 O24 O21 59.1(3) . 4_447
O23 O24 O21 102.4(5) 4_447 4_447
Cl2 O24 O22 54.4(3) . 4_447
O23 O24 O22 91.2(8) 4_447 4_447
O21 O24 O22 91.2(4) 4_447 4_447
C1W O1W C1W 93.7(17) 3 2
C1W O1W C1W 93.7(17) 3 .
C1W O1W C1W 93.7(17) 2 .
C1W' O1W C1W' 86.1(16) 3 .
C1W' O1W C1W' 86.1(16) 3 2
C1W' O1W C1W' 86.1(16) . 2
O1W C1W' C1W' 47.0(8) . 3
O1W C1W' C1W' 47.0(8) . 2
C1W' C1W' C1W' 60.0 3 2

loop_
_geom_bond_atom_site_label_1
_geom_bond_atom_site_label_2
_geom_bond_distance
_geom_bond_site_symmetry_2
Ag1 N2 2.075(3) .
Ag1 N6 2.096(3) .
Ag1 Ag1 3.1065(14) 2_456
Ag1 Ag1 3.1065(14) 3_546
N1 C1 1.476(4) 2_456
N1 C1 1.476(4) 3_546
N1 C1 1.476(4) .
N2 C2 1.323(6) .
N2 C8 1.409(3) .
N3 C2 1.366(4) .
N3 C3 1.371(5) .
N3 C9 1.470(6) .
N4 C11 1.473(4) 3_546
N4 C11 1.473(4) 2_456
N4 C11 1.473(4) .
N5 C12 1.361(4) .
N5 C13 1.385(5) .
N5 C19 1.457(6) .
N6 C12 1.315(6) .
N6 C18 1.351(3) .
C1 C2 1.506(5) .
C3 C8 1.375(7) .
C3 C4 1.414(4) .
C4 C5 1.384(9) .
C5 C6 1.356(10) .
C6 C7 1.390(5) .
C7 C8 1.421(7) .
C9 C10 1.453(4) .
C11 C12 1.479(5) .
C13 C14 1.355(4) .
C13 C18 1.410(6) .
C14 C15 1.395(7) .
C15 C16 1.384(7) .
C16 C17 1.343(4) .
C17 C18 1.386(6) .
C19 C20 1.472(5) .
Cl1 O11 1.376(8) .
Cl1 O11 1.376(8) 6
Cl1 O12 1.390(8) .
Cl1 O12 1.390(8) 6
Cl2 O24 1.390(6) 4_447
Cl2 O24 1.390(6) .
Cl2 O21 1.421(6) .
Cl2 O21 1.421(6) 4_447
Cl2 O23 1.448(5) .
Cl2 O23 1.448(5) 4_447
Cl2 O22 1.454(5) .
Cl2 O22 1.454(5) 4_447
O21 O23 1.45(2) 4_447
O21 O24 1.485(7) 4_447
O22 O22 1.368(10) 4_447
O22 O22 1.721(9) 6
O22 O24 1.723(10) 4_447
O23 O21 1.45(2) 4_447
O23 O24 1.45(2) 4_447
O24 O23 1.45(2) 4_447
O24 O21 1.485(7) 4_447
O24 O22 1.723(10) 4_447
O1W C1W 1.445(14) 3
O1W C1W 1.445(14) 2
O1W C1W 1.445(14) .
O1W C1W' 1.447(14) 3
O1W C1W' 1.447(14) .
O1W C1W' 1.447(14) 2
C1W' C1W' 1.98(3) 3
C1W' C1W' 1.98(3) 2

loop_
_geom_torsion_atom_site_label_1
_geom_torsion_atom_site_label_2
_geom_torsion_atom_site_label_3
_geom_torsion_atom_site_label_4
_geom_torsion
_geom_torsion_site_symmetry_1
_geom_torsion_site_symmetry_4
N6 Ag1 N2 C2 -140.1(3) . .
Ag1 Ag1 N2 C2 21.4(3) 2_456 .
Ag1 Ag1 N2 C2 64.0(3) 3_546 .
N6 Ag1 N2 C8 31.3(5) . .
Ag1 Ag1 N2 C8 -167.3(2) 2_456 .
Ag1 Ag1 N2 C8 -124.7(2) 3_546 .
N2 Ag1 N6 C12 -108.6(3) . .
Ag1 Ag1 N6 C12 87.5(2) 2_456 .
Ag1 Ag1 N6 C12 43.5(2) 3_546 .
N2 Ag1 N6 C18 69.8(4) . .
Ag1 Ag1 N6 C18 -94.1(2) 2_456 .
Ag1 Ag1 N6 C18 -138.1(2) 3_546 .
C1 N1 C1 C2 72.9(6) 2_456 .
C1 N1 C1 C2 -171.8(3) 3_546 .
C8 N2 C2 N3 0.3(3) . .
Ag1 N2 C2 N3 172.5(2) . .
C8 N2 C2 C1 175.3(3) . .
Ag1 N2 C2 C1 -12.5(5) . .
C3 N3 C2 N2 0.0(3) . .
C9 N3 C2 N2 174.6(3) . .
C3 N3 C2 C1 -175.1(3) . .
C9 N3 C2 C1 -0.5(5) . .
N1 C1 C2 N2 22.0(5) . .
N1 C1 C2 N3 -163.6(3) . .
C2 N3 C3 C8 -0.4(3) . .
C9 N3 C3 C8 -175.2(3) . .
C2 N3 C3 C4 178.8(4) . .
C9 N3 C3 C4 4.0(6) . .
N3 C3 C4 C5 -177.3(4) . .
C8 C3 C4 C5 1.8(5) . .
C3 C4 C5 C6 -1.1(7) . .
C4 C5 C6 C7 0.6(8) . .
C5 C6 C7 C8 -0.7(6) . .
N3 C3 C8 N2 0.6(4) . .
C4 C3 C8 N2 -178.7(3) . .
N3 C3 C8 C7 177.2(3) . .
C4 C3 C8 C7 -2.2(5) . .
C2 N2 C8 C3 -0.6(3) . .
Ag1 N2 C8 C3 -174.3(2) . .
C2 N2 C8 C7 -176.9(3) . .
Ag1 N2 C8 C7 9.5(4) . .
C6 C7 C8 C3 1.5(5) . .
C6 C7 C8 N2 177.3(3) . .
C2 N3 C9 C10 -92.5(4) . .
C3 N3 C9 C10 81.2(4) . .
C11 N4 C11 C12 168.4(3) 3_546 .
C11 N4 C11 C12 -72.0(6) 2_456 .
C18 N6 C12 N5 0.8(3) . .
Ag1 N6 C12 N5 179.4(2) . .
C18 N6 C12 C11 -176.5(2) . .
Ag1 N6 C12 C11 2.1(3) . .
C13 N5 C12 N6 -1.4(3) . .
C19 N5 C12 N6 179.1(2) . .
C13 N5 C12 C11 175.9(2) . .
C19 N5 C12 C11 -3.6(4) . .
N4 C11 C12 N6 -63.3(4) . .
N4 C11 C12 N5 119.7(4) . .
C12 N5 C13 C14 -176.7(3) . .
C19 N5 C13 C14 2.8(5) . .
C12 N5 C13 C18 1.5(3) . .
C19 N5 C13 C18 -179.0(2) . .
N5 C13 C14 C15 177.1(3) . .
C18 C13 C14 C15 -0.8(5) . .
C13 C14 C15 C16 0.4(5) . .
C14 C15 C16 C17 -0.7(5) . .
C15 C16 C17 C18 1.2(5) . .
C12 N6 C18 C17 175.5(3) . .
Ag1 N6 C18 C17 -3.1(4) . .
C12 N6 C18 C13 0.2(3) . .
Ag1 N6 C18 C13 -178.4(2) . .
C16 C17 C18 N6 -176.4(3) . .
C16 C17 C18 C13 -1.5(4) . .
C14 C13 C18 N6 177.3(3) . .
N5 C13 C18 N6 -1.1(3) . .
C14 C13 C18 C17 1.3(4) . .
N5 C13 C18 C17 -177.1(2) . .
C12 N5 C19 C20 87.8(3) . .
C13 N5 C19 C20 -91.6(3) . .
O24 Cl2 O21 O23 137.3(5) 4_447 4_447
O24 Cl2 O21 O23 -31.2(5) . 4_447
O21 Cl2 O21 O23 48.5(4) 4_447 4_447
O23 Cl2 O21 O23 91.3(7) . 4_447
O23 Cl2 O21 O23 0.000(1) 4_447 4_447
O22 Cl2 O21 O23 -159.5(4) . 4_447
O22 Cl2 O21 O23 -104.7(4) 4_447 4_447
O24 Cl2 O21 O24 0.0 4_447 4_447
O24 Cl2 O21 O24 -168.5(6) . 4_447
O21 Cl2 O21 O24 -88.8(3) 4_447 4_447
O23 Cl2 O21 O24 -46.1(5) . 4_447
O23 Cl2 O21 O24 -137.3(5) 4_447 4_447
O22 Cl2 O21 O24 63.2(4) . 4_447
O22 Cl2 O21 O24 118.0(4) 4_447 4_447
O24 Cl2 O22 O22 136.1(10) 4_447 4_447
O24 Cl2 O22 O22 -47.7(10) . 4_447
O21 Cl2 O22 O22 80.0(9) . 4_447
O21 Cl2 O22 O22 -108.9(8) 4_447 4_447
O23 Cl2 O22 O22 -169.0(10) . 4_447
O23 Cl2 O22 O22 28.5(23) 4_447 4_447
O22 Cl2 O22 O22 0.0 4_447 4_447
O24 Cl2 O22 O22 -90.9(179) 4_447 6
O24 Cl2 O22 O22 85.3(179) . 6
O21 Cl2 O22 O22 -147.1(180) . 6
O21 Cl2 O22 O22 24.0(180) 4_447 6
O23 Cl2 O22 O22 -36.1(181) . 6
O23 Cl2 O22 O22 161.4(171) 4_447 6
O22 Cl2 O22 O22 133.0(188) 4_447 6
O24 Cl2 O22 O24 0.000(1) 4_447 4_447
O24 Cl2 O22 O24 176.2(2) . 4_447
O21 Cl2 O22 O24 -56.2(5) . 4_447
O21 Cl2 O22 O24 115.0(5) 4_447 4_447
O23 Cl2 O22 O24 54.9(8) . 4_447
O23 Cl2 O22 O24 -107.7(18) 4_447 4_447
O22 Cl2 O22 O24 -136.1(10) 4_447 4_447
O24 Cl2 O23 O21 147.4(5) 4_447 4_447
O24 Cl2 O23 O21 -40.7(5) . 4_447
O21 Cl2 O23 O21 -165.2(3) . 4_447
O21 Cl2 O23 O21 0.0 4_447 4_447
O23 Cl2 O23 O21 -103.3(6) 4_447 4_447
O22 Cl2 O23 O21 83.5(5) . 4_447
O22 Cl2 O23 O21 59.6(18) 4_447 4_447
O24 Cl2 O23 O24 0.0 4_447 4_447
O24 Cl2 O23 O24 171.9(4) . 4_447
O21 Cl2 O23 O24 47.4(5) . 4_447
O21 Cl2 O23 O24 -147.4(5) 4_447 4_447
O23 Cl2 O23 O24 109.3(8) 4_447 4_447
O22 Cl2 O23 O24 -63.9(7) . 4_447
O22 Cl2 O23 O24 -87.9(19) 4_447 4_447
O24 Cl2 O24 O23 -46.0(5) 4_447 4_447
O21 Cl2 O24 O23 31.0(6) . 4_447
O21 Cl2 O24 O23 -127.9(6) 4_447 4_447
O23 Cl2 O24 O23 -88.5(10) . 4_447
O23 Cl2 O24 O23 0.000(2) 4_447 4_447
O22 Cl2 O24 O23 154.5(6) . 4_447
O22 Cl2 O24 O23 114.9(6) 4_447 4_447
O24 Cl2 O24 O21 81.9(2) 4_447 4_447
O21 Cl2 O24 O21 158.9(4) . 4_447
O21 Cl2 O24 O21 0.0 4_447 4_447
O23 Cl2 O24 O21 39.3(6) . 4_447
O23 Cl2 O24 O21 127.9(6) 4_447 4_447
O22 Cl2 O24 O21 -77.7(4) . 4_447
O22 Cl2 O24 O21 -117.2(4) 4_447 4_447
O24 Cl2 O24 O22 -160.9(4) 4_447 4_447
O21 Cl2 O24 O22 -83.9(4) . 4_447
O21 Cl2 O24 O22 117.2(4) 4_447 4_447
O23 Cl2 O24 O22 156.5(6) . 4_447
O23 Cl2 O24 O22 -114.9(6) 4_447 4_447
O22 Cl2 O24 O22 39.6(8) . 4_447
O22 Cl2 O24 O22 0.0 4_447 4_447
C1W O1W C1W' C1W' -40.7(38) 3 3
C1W O1W C1W' C1W' 161.7(14) 2 3
C1W O1W C1W' C1W' -108.3(12) . 3
C1W' O1W C1W' C1W' 0.0 3 3
C1W' O1W C1W' C1W' 86.3(14) 2 3
C1W O1W C1W' C1W' -127.1(47) 3 2
C1W O1W C1W' C1W' 75.4(12) 2 2
C1W O1W C1W' C1W' 165.4(11) . 2
C1W' O1W C1W' C1W' -86.3(14) 3 2
C1W' O1W C1W' C1W' 0.0 2 2
